data_2211312
loop_
_publ_author_name
'Khripun, Anatoly V.'
'Haukka, Matti'
'Kukushkin, Vadim Yu.'

_publ_section_title
;
 <i>trans</i>-Bis[(<i>E</i>)-acetone
 <i>O</i>-propanimidoyloxime-\k<i>N</i>']tetrachloroplatinum(IV)
;
_journal_coeditor_code BX2038
_journal_issue 12
_journal_name_full 'Acta Crystallographica Section E'
_journal_page_first m3404
_journal_page_last m3406
_journal_paper_doi 10.1107/S1600536806047660
_journal_volume 62
_journal_year 2006
_chemical_formula_iupac '[Pt Cl4 (C12 H24 N4 O2)]'
_chemical_formula_moiety 'C12 H24 Cl4 N4 O2 Pt'
_chemical_formula_sum 'C12 H24 Cl4 N4 O2 Pt'
_chemical_formula_weight 593.24
_chemical_name_systematic
;
trans-Bis[(E)-acetone O-propanimidoyloxime-\kN']tetrachloroplatinum(IV)
;
_space_group_IT_number 15
_symmetry_cell_setting monoclinic
_symmetry_space_group_name_Hall '-C 2yc'
_symmetry_space_group_name_H-M 'C 1 2/c 1'
_atom_sites_solution_hydrogens geom
_atom_sites_solution_primary direct
_atom_sites_solution_secondary difmap
_audit_creation_method SHELXL97
_cell_angle_alpha 90.00
_cell_angle_beta 105.059(3)
_cell_angle_gamma 90.00
_cell_formula_units_Z 4
_cell_length_a 18.0119(9)
_cell_length_b 6.8727(4)
_cell_length_c 16.4295(6)
_cell_measurement_reflns_used 13900
_cell_measurement_temperature 120(2)
_cell_measurement_theta_max 27.43
_cell_measurement_theta_min 2.99
_cell_volume 1963.97(17)
_computing_cell_refinement 'DENZO and SCALEPACK (Otwinowski & Minor, 1997)'
_computing_data_collection 'COLLECT (Bruker, 2004)'
_computing_data_reduction 'DENZO and SCALEPACK'
_computing_molecular_graphics 'DIAMOND (Brandenburg, 2006)'
_computing_publication_material SHELXL97
_computing_structure_refinement 'SHELXL97 (Sheldrick, 1997)'
_computing_structure_solution 'SHELXS97 (Sheldrick, 1997)'
_diffrn_ambient_temperature 120(2)
_diffrn_detector_area_resol_mean 9
_diffrn_measured_fraction_theta_full 0.991
_diffrn_measured_fraction_theta_max 0.991
_diffrn_measurement_device '95mm CCD camera on \k-goniostat'
_diffrn_measurement_device_type 'Nonius KappaCCD area-detector'
_diffrn_measurement_method '\f scans, and \w scans with \k offset'
_diffrn_radiation_monochromator 'horizontally mounted graphite crystal'
_diffrn_radiation_source 'fine-focus sealed tube'
_diffrn_radiation_type MoK\a
_diffrn_radiation_wavelength 0.71073
_diffrn_reflns_av_R_equivalents 0.0614
_diffrn_reflns_av_sigmaI/netI 0.0308
_diffrn_reflns_limit_h_max 23
_diffrn_reflns_limit_h_min -23
_diffrn_reflns_limit_k_max 8
_diffrn_reflns_limit_k_min -8
_diffrn_reflns_limit_l_max 21
_diffrn_reflns_limit_l_min -20
_diffrn_reflns_number 13900
_diffrn_reflns_theta_full 27.43
_diffrn_reflns_theta_max 27.43
_diffrn_reflns_theta_min 2.99
_exptl_absorpt_coefficient_mu 7.700
_exptl_absorpt_correction_T_max 0.4613
_exptl_absorpt_correction_T_min 0.2135
_exptl_absorpt_correction_type multi-scan
_exptl_absorpt_process_details '(SORTAV; Blessing, 1995)'
_exptl_crystal_colour yellow
_exptl_crystal_density_diffrn 2.006
_exptl_crystal_density_method 'not measured'
_exptl_crystal_description block
_exptl_crystal_F_000 1144
_exptl_crystal_size_max 0.27
_exptl_crystal_size_mid 0.20
_exptl_crystal_size_min 0.10
_refine_diff_density_max 2.187
_refine_diff_density_min -1.808
_refine_ls_extinction_method none
_refine_ls_goodness_of_fit_ref 1.113
_refine_ls_hydrogen_treatment mixed
_refine_ls_matrix_type full
_refine_ls_number_parameters 113
_refine_ls_number_reflns 2223
_refine_ls_number_restraints 0
_refine_ls_restrained_S_all 1.113
_refine_ls_R_factor_all 0.0399
_refine_ls_R_factor_gt 0.0314
_refine_ls_shift/su_max 0.000
_refine_ls_shift/su_mean 0.000
_refine_ls_structure_factor_coef Fsqd
_refine_ls_weighting_details 'calc w = 1/[\s^2^(Fo^2^)+(0.0546P)^2^+4.3124P] where P=(Fo^2^+2Fc^2^)/3'
_refine_ls_weighting_scheme calc
_refine_ls_wR_factor_gt 0.0857
_refine_ls_wR_factor_ref 0.0924
_reflns_number_gt 1852
_reflns_number_total 2223
_reflns_threshold_expression I>2\s(I)
_cod_data_source_file bx2038.cif
_cod_data_source_block I
_cod_original_sg_symbol_H-M 'C 2/c'
_cod_database_code 2211312
_cod_database_fobs_code 2211312

loop_
_symmetry_equiv_pos_as_xyz
'x, y, z'
'-x, y, -z+1/2'
'x+1/2, y+1/2, z'
'-x+1/2, y+1/2, -z+1/2'
'-x, -y, -z'
'x, -y, z-1/2'
'-x+1/2, -y+1/2, -z'
'x+1/2, -y+1/2, z-1/2'

loop_
_atom_site_type_symbol
_atom_site_label
_atom_site_fract_x
_atom_site_fract_y
_atom_site_fract_z
_atom_site_U_iso_or_equiv
_atom_site_adp_type
_atom_site_calc_flag
_atom_site_refinement_flags
_atom_site_occupancy
Pt Pt1 0.7500 0.2500 0.5000 0.02485(12) Uani d S 1
Cl Cl1 0.82730(7) 0.51297(19) 0.48819(8) 0.0323(3) Uani d . 1
Cl Cl2 0.83276(7) 0.04814(18) 0.45238(7) 0.0325(3) Uani d . 1
O O2 0.6055(2) 0.3608(6) 0.2539(2) 0.0324(8) Uani d . 1
N N1 0.6845(3) 0.2620(6) 0.3795(3) 0.0285(10) Uani d . 1
H H1 0.669(4) 0.148(12) 0.360(5) 0.05(2) Uiso d . 1
N N2 0.5921(2) 0.1514(7) 0.2396(3) 0.0316(9) Uani d . 1
C C1 0.6533(3) 0.3988(8) 0.3299(3) 0.0293(10) Uani d . 1
C C2 0.6645(3) 0.6120(7) 0.3436(3) 0.0319(10) Uani d . 1
H H2A 0.6892 0.6375 0.4038 0.038 Uiso calc R 1
H H2B 0.6139 0.6780 0.3287 0.038 Uiso calc R 1
C C3 0.7147(4) 0.6941(9) 0.2898(4) 0.0388(12) Uani d . 1
H H3A 0.7653 0.6310 0.3055 0.058 Uiso calc R 1
H H3B 0.7210 0.8346 0.2993 0.058 Uiso calc R 1
H H3C 0.6902 0.6693 0.2301 0.058 Uiso calc R 1
C C4 0.5506(3) 0.1220(8) 0.1647(3) 0.0321(11) Uani d . 1
C C5 0.5204(4) 0.2739(8) 0.0985(4) 0.0380(14) Uani d . 1
H H5A 0.5233 0.4022 0.1251 0.057 Uiso calc R 1
H H5B 0.4667 0.2446 0.0696 0.057 Uiso calc R 1
H H5C 0.5513 0.2739 0.0574 0.057 Uiso calc R 1
C C6 0.5324(3) -0.0844(8) 0.1420(3) 0.0377(12) Uani d . 1
H H6A 0.5599 -0.1256 0.1006 0.057 Uiso calc R 1
H H6B 0.4769 -0.0986 0.1176 0.057 Uiso calc R 1
H H6C 0.5484 -0.1655 0.1925 0.057 Uiso calc R 1

loop_
_atom_site_aniso_label
_atom_site_aniso_U_11
_atom_site_aniso_U_22
_atom_site_aniso_U_33
_atom_site_aniso_U_12
_atom_site_aniso_U_13
_atom_site_aniso_U_23
Pt1 0.02603(17) 0.02780(19) 0.02122(18) 0.00026(8) 0.00705(11) -0.00101(8)
Cl1 0.0321(6) 0.0338(7) 0.0310(6) -0.0037(5) 0.0082(4) 0.0008(5)
Cl2 0.0338(6) 0.0368(7) 0.0280(6) 0.0049(5) 0.0101(5) -0.0037(5)
O2 0.0362(19) 0.033(2) 0.0264(18) -0.0010(15) 0.0053(15) -0.0004(15)
N1 0.031(2) 0.031(3) 0.023(2) -0.0011(16) 0.0072(19) -0.0019(16)
N2 0.033(2) 0.032(3) 0.031(2) -0.0033(18) 0.0102(18) -0.0009(19)
C1 0.026(2) 0.040(3) 0.022(2) 0.0019(19) 0.0074(19) -0.004(2)
C2 0.032(2) 0.034(3) 0.029(2) 0.0040(19) 0.007(2) -0.0053(19)
C3 0.047(3) 0.036(3) 0.034(3) -0.002(3) 0.011(2) 0.002(3)
C4 0.025(2) 0.047(3) 0.027(2) -0.002(2) 0.010(2) 0.000(2)
C5 0.038(3) 0.049(4) 0.023(3) -0.003(2) 0.003(2) 0.000(2)
C6 0.038(3) 0.042(3) 0.031(3) -0.006(2) 0.007(2) -0.002(2)

loop_
_atom_type_symbol
_atom_type_description
_atom_type_scat_dispersion_real
_atom_type_scat_dispersion_imag
_atom_type_scat_source
C C 0.0033 0.0016 'International Tables Vol C Tables 4.2.6.8 and 6.1.1.4'
H H 0.0000 0.0000 'International Tables Vol C Tables 4.2.6.8 and 6.1.1.4'
N N 0.0061 0.0033 'International Tables Vol C Tables 4.2.6.8 and 6.1.1.4'
O O 0.0106 0.0060 'International Tables Vol C Tables 4.2.6.8 and 6.1.1.4'
Cl Cl 0.1484 0.1585 'International Tables Vol C Tables 4.2.6.8 and 6.1.1.4'
Pt Pt -1.7033 8.3905 'International Tables Vol C Tables 4.2.6.8 and 6.1.1.4'

loop_
_geom_angle_atom_site_label_1
_geom_angle_atom_site_label_2
_geom_angle_atom_site_label_3
_geom_angle_site_symmetry_1
_geom_angle_site_symmetry_3
_geom_angle
_geom_angle_publ_flag
N1 Pt1 N1 7_656 . 179.9980(10) ?
N1 Pt1 Cl2 7_656 7_656 87.52(14) ?
N1 Pt1 Cl2 . 7_656 92.48(14) ?
N1 Pt1 Cl2 7_656 . 92.47(14) ?
N1 Pt1 Cl2 . . 87.52(14) yes
Cl2 Pt1 Cl2 7_656 . 179.999(2) ?
N1 Pt1 Cl1 7_656 . 84.47(13) ?
N1 Pt1 Cl1 . . 95.53(13) ?
Cl2 Pt1 Cl1 7_656 . 90.83(4) ?
Cl2 Pt1 Cl1 . . 89.17(4) yes
N1 Pt1 Cl1 7_656 7_656 95.53(13) ?
N1 Pt1 Cl1 . 7_656 84.47(13) ?
Cl2 Pt1 Cl1 7_656 7_656 89.17(4) ?
Cl2 Pt1 Cl1 . 7_656 90.83(4) ?
Cl1 Pt1 Cl1 . 7_656 180.0 ?
C1 O2 N2 . . 112.2(4) yes
C1 N1 Pt1 . . 134.6(4) yes
C1 N1 H1 . . 113(5) ?
Pt1 N1 H1 . . 112(5) ?
C4 N2 O2 . . 109.9(4) yes
N1 C1 O2 . . 121.3(5) yes
N1 C1 C2 . . 127.5(5) ?
O2 C1 C2 . . 111.1(4) ?
C1 C2 C3 . . 110.7(4) ?
C1 C2 H2A . . 109.5 ?
C3 C2 H2A . . 109.5 ?
C1 C2 H2B . . 109.5 ?
C3 C2 H2B . . 109.5 ?
H2A C2 H2B . . 108.1 ?
C2 C3 H3A . . 109.5 ?
C2 C3 H3B . . 109.5 ?
H3A C3 H3B . . 109.5 ?
C2 C3 H3C . . 109.5 ?
H3A C3 H3C . . 109.5 ?
H3B C3 H3C . . 109.5 ?
N2 C4 C6 . . 115.5(5) ?
N2 C4 C5 . . 126.7(5) ?
C6 C4 C5 . . 117.8(4) ?
C4 C5 H5A . . 109.5 ?
C4 C5 H5B . . 109.5 ?
H5A C5 H5B . . 109.5 ?
C4 C5 H5C . . 109.5 ?
H5A C5 H5C . . 109.5 ?
H5B C5 H5C . . 109.5 ?
C4 C6 H6A . . 109.5 ?
C4 C6 H6B . . 109.5 ?
H6A C6 H6B . . 109.5 ?
C4 C6 H6C . . 109.5 ?
H6A C6 H6C . . 109.5 ?
H6B C6 H6C . . 109.5 ?

loop_
_geom_bond_atom_site_label_1
_geom_bond_atom_site_label_2
_geom_bond_site_symmetry_2
_geom_bond_distance
_geom_bond_publ_flag
Pt1 N1 7_656 2.026(5) ?
Pt1 N1 . 2.026(5) yes
Pt1 Cl2 7_656 2.3161(11) ?
Pt1 Cl2 . 2.3162(11) yes
Pt1 Cl1 . 2.3201(12) yes
Pt1 Cl1 7_656 2.3201(12) ?
O2 C1 . 1.345(6) yes
O2 N2 . 1.468(7) yes
N1 C1 . 1.275(7) yes
N1 H1 . 0.86(8) ?
N2 C4 . 1.279(7) yes
C1 C2 . 1.488(7) ?
C2 C3 . 1.527(8) ?
C2 H2A . 0.9900 ?
C2 H2B . 0.9900 ?
C3 H3A . 0.9800 ?
C3 H3B . 0.9800 ?
C3 H3C . 0.9800 ?
C4 C6 . 1.482(7) ?
C4 C5 . 1.505(7) ?
C5 H5A . 0.9800 ?
C5 H5B . 0.9800 ?
C5 H5C . 0.9800 ?
C6 H6A . 0.9800 ?
C6 H6B . 0.9800 ?
C6 H6C . 0.9800 ?

loop_
_geom_hbond_atom_site_label_D
_geom_hbond_atom_site_label_H
_geom_hbond_atom_site_label_A
_geom_hbond_distance_DH
_geom_hbond_distance_HA
_geom_hbond_distance_DA
_geom_hbond_angle_DHA
_geom_hbond_publ_flag
N1 H1 N2 0.86(8) 2.10(7) 2.577(7) 114(6) yes
